data_7707538
loop_
_publ_author_name
'Yadav, Ravi'
'Dahlen, Milena'
'Singh, Akhil K.'
'Sun, Xiaofei'
'Gamer, Michael T.'
'Roesky, Peter W.'

_publ_section_title
;
 Nonanuclear zinc-gold [Zn<sub>3</sub>Au<sub>6</sub>] heterobimetallic
 complexes.
;
_journal_issue 24
_journal_name_full 'Dalton transactions (Cambridge, England : 2003)'
_journal_page_first 8558
_journal_page_last 8566
_journal_paper_doi 10.1039/d1dt01396c
_journal_volume 50
_journal_year 2021
_chemical_formula_moiety 'C48 H36 N2 O4 P2 Zn'
_chemical_formula_sum 'C48 H36 N2 O4 P2 Zn'
_chemical_formula_weight 832.10
_space_group_crystal_system triclinic
_space_group_IT_number 2
_space_group_name_Hall '-P 1'
_space_group_name_H-M_alt 'P -1'
_atom_sites_solution_hydrogens geom
_atom_sites_solution_primary dual
_audit_creation_date 2020-12-10
_audit_creation_method
;
Olex2 1.3
(compiled 2020.11.12 svn.r5f609507 for OlexSys, GUI svn.r6226)
;
_audit_update_record
;
2020-12-21 deposited with the CCDC.	2021-05-20 downloaded from the CCDC.
;
_cell_angle_alpha 110.168(4)
_cell_angle_beta 101.993(4)
_cell_angle_gamma 103.328(4)
_cell_formula_units_Z 2
_cell_length_a 10.3183(5)
_cell_length_b 14.3647(8)
_cell_length_c 15.5865(8)
_cell_measurement_reflns_used 25393
_cell_measurement_temperature 150
_cell_measurement_theta_max 29.68
_cell_measurement_theta_min 1.60
_cell_volume 2003.1(2)
_computing_cell_refinement
;
X-Area Recipe 1.33.0.0 (STOE, 2015)
PLATON (A.L.Spek, 2009)
;
_computing_data_collection 'STOE X-AREA'
_computing_data_reduction
;
X-Area Integrate 1.73.1.0 (STOE, 2018)
PLATON (A.L.Spek, 2009)
;
_computing_molecular_graphics 'Diamond 4, Olex2 (Dolomanov et al., 2009)'
_computing_publication_material
;
STOE & Cie GmbH, X-Area, software package for collecting single-crystal or
multi-domain crystal data on STOE area-detector diffractometers, for image 
processing, for the correction and scaling of reflection intensities and 
for outlier rejection, version 1.84, Darmstadt 2018
MS Word (Microsoft)
Olex2 (Dolomanov et al., 2009)
;
_computing_structure_refinement 'SHELXL-2018/3 (Sheldrick, 2015)'
_computing_structure_solution 'SHELXT  (Sheldrick, 2015)'
_diffrn_ambient_temperature 150
_diffrn_detector 'image plate (34 cm diameter)'
_diffrn_detector_area_resol_mean 6.67
_diffrn_detector_type 'STOE Imaging Plate'
_diffrn_measured_fraction_theta_full 0.994
_diffrn_measured_fraction_theta_max 0.988
_diffrn_measurement_details
;
 251 frames, detector distance = 100 mm
;
_diffrn_measurement_device '2-circle diffractometer'
_diffrn_measurement_device_type 'STOE IPDS II'
_diffrn_measurement_method 'rotation method, \w scans'
_diffrn_radiation_collimation '0.5 mm diameter, multiple pinhole'
_diffrn_radiation_monochromator 'plane graphite'
_diffrn_radiation_polarisn_norm 0
_diffrn_radiation_probe x-ray
_diffrn_radiation_type 'Mo K\a'
_diffrn_radiation_wavelength 0.71073
_diffrn_reflns_av_R_equivalents 0.0150
_diffrn_reflns_av_unetI/netI 0.0206
_diffrn_reflns_Laue_measured_fraction_full 0.994
_diffrn_reflns_Laue_measured_fraction_max 0.988
_diffrn_reflns_limit_h_max 14
_diffrn_reflns_limit_h_min -14
_diffrn_reflns_limit_k_max 19
_diffrn_reflns_limit_k_min -19
_diffrn_reflns_limit_l_max 21
_diffrn_reflns_limit_l_min -21
_diffrn_reflns_number 20291
_diffrn_reflns_point_group_measured_fraction_full 0.994
_diffrn_reflns_point_group_measured_fraction_max 0.988
_diffrn_reflns_theta_full 25.242
_diffrn_reflns_theta_max 29.217
_diffrn_reflns_theta_min 1.599
_diffrn_source 'sealed X-ray tube, 12 x 0.4 mm long-fine focus'
_diffrn_source_current 40
_diffrn_source_power 2.000
_diffrn_source_voltage 50
_exptl_absorpt_coefficient_mu 0.741
_exptl_absorpt_correction_T_max 1.0000
_exptl_absorpt_correction_T_min 0.7786
_exptl_absorpt_correction_type multi-scan
_exptl_absorpt_process_details
;
STOE LANA, absorption correction by scaling of reflection intensities.
J. Koziskova, F. Hahn, J. Richter, J. Kozisek, "Comparison of different
absorption corrections on the model structure of tetrakis(\m~2~-acetato)-
diaqua-di-copper(II)", Acta Chimica Slovaca, vol. 9, no. 2, 2016, pp. 136 - 140.
;
_exptl_crystal_colour colourless
_exptl_crystal_colour_primary colourless
_exptl_crystal_density_diffrn 1.380
_exptl_crystal_density_method 'not measured'
_exptl_crystal_description block
_exptl_crystal_F_000 860
_exptl_crystal_size_max 0.46
_exptl_crystal_size_mid 0.393
_exptl_crystal_size_min 0.288
_refine_diff_density_max 0.549
_refine_diff_density_min -0.310
_refine_diff_density_rms 0.051
_refine_ls_extinction_method none
_refine_ls_goodness_of_fit_ref 1.043
_refine_ls_hydrogen_treatment constr
_refine_ls_matrix_type full
_refine_ls_number_parameters 514
_refine_ls_number_reflns 10736
_refine_ls_number_restraints 0
_refine_ls_restrained_S_all 1.043
_refine_ls_R_factor_all 0.0403
_refine_ls_R_factor_gt 0.0303
_refine_ls_shift/su_max 0.002
_refine_ls_shift/su_mean 0.000
_refine_ls_structure_factor_coef Fsqd
_refine_ls_weighting_details 'w=1/[\s^2^(Fo^2^)+(0.0463P)^2^+0.4315P] where P=(Fo^2^+2Fc^2^)/3'
_refine_ls_weighting_scheme calc
_refine_ls_wR_factor_gt 0.0785
_refine_ls_wR_factor_ref 0.0819
_reflns_Friedel_coverage 0.000
_reflns_number_gt 8854
_reflns_number_total 10736
_reflns_threshold_expression 'I > 2\s(I)'
_cod_data_source_file d1dt01396c2.cif
_cod_data_source_block ry381
_cod_depositor_comments 'Adding full bibliography for 7707538--7707541.cif.'
_cod_original_cell_volume 2003.08(19)
_cod_database_code 7707538
_shelx_shelxl_version_number 2018/3
_shelx_space_group_comment
;
The symmetry employed for this shelxl refinement is uniquely defined
by the following loop, which should always be used as a source of
symmetry information in preference to the above space-group names.
They are only intended as comments.
;
_shelx_estimated_absorpt_t_max 0.815
_shelx_estimated_absorpt_t_min 0.727
_olex2_refinement_description
;
1. Fixed Uiso
 At 1.2 times of:
  All C(H) groups
2.a Aromatic/amide H refined with riding coordinates:
 C1(H1), C2(H2), C3(H3), C4(H4), C7(H7), C8(H8), C9(H9), C10(H10), C13(H13),
 C14(H14), C16(H16), C17(H17), C19(H19), C20(H20), C21(H21), C22(H22), C23(H23),
  C25(H25), C26(H26), C27(H27), C28(H28), C29(H29), C32(H32), C33(H33),
 C35(H35), C36(H36), C38(H38), C39(H39), C40(H40), C41(H41), C42(H42), C44(H44),
  C45(H45), C46(H46), C47(H47), C48(H48)
;
_olex2_submission_special_instructions 'No special instructions were received'

loop_
_space_group_symop_operation_xyz
'x, y, z'
'-x, -y, -z'

loop_
_atom_site_label
_atom_site_type_symbol
_atom_site_fract_x
_atom_site_fract_y
_atom_site_fract_z
_atom_site_U_iso_or_equiv
_atom_site_adp_type
_atom_site_occupancy
_atom_site_site_symmetry_order
_atom_site_calc_flag
_atom_site_refinement_flags_posn
_atom_site_refinement_flags_adp
_atom_site_refinement_flags_occupancy
_atom_site_disorder_assembly
_atom_site_disorder_group
Zn Zn 0.35265(2) 0.61859(2) 0.62408(2) 0.02392(5) Uani 1 1 d . . . . .
C1 C 0.33803(16) 0.56906(12) 0.41538(12) 0.0345(3) Uani 1 1 d . . . . .
H1 H 0.427559 0.561534 0.433231 0.041 Uiso 1 1 calc R U . . .
N1 N 0.27504(12) 0.59669(9) 0.48265(9) 0.0256(2) Uani 1 1 d . . . . .
O1 O 0.47853(10) 0.75643(8) 0.71201(8) 0.0288(2) Uani 1 1 d . . . . .
P1 P 0.93467(4) 1.25003(3) 0.87057(3) 0.02447(8) Uani 1 1 d . . . . .
C2 C 0.2773(2) 0.55117(14) 0.32112(13) 0.0434(4) Uani 1 1 d . . . . .
H2 H 0.324506 0.532025 0.274935 0.052 Uiso 1 1 calc R U . . .
N2 N 0.15742(12) 0.63775(9) 0.62032(9) 0.0268(2) Uani 1 1 d . . . . .
O2 O 0.60573(11) 0.72184(8) 0.61366(8) 0.0333(2) Uani 1 1 d . . . . .
P2 P 0.15625(4) 0.01765(3) 0.64882(3) 0.02414(8) Uani 1 1 d . . . . .
C3 C 0.1475(2) 0.56142(15) 0.29489(13) 0.0449(4) Uani 1 1 d . . . . .
H3 H 0.103730 0.549329 0.230271 0.054 Uiso 1 1 calc R U . . .
O3 O 0.37992(11) 0.48229(8) 0.60831(8) 0.0287(2) Uani 1 1 d . . . . .
C4 C 0.08132(17) 0.58954(13) 0.36366(12) 0.0379(4) Uani 1 1 d . . . . .
H4 H -0.008495 0.596938 0.346847 0.045 Uiso 1 1 calc R U . . .
O4 O 0.31012(14) 0.53517(9) 0.73534(9) 0.0402(3) Uani 1 1 d . . . . .
C5 C 0.14767(14) 0.60686(11) 0.45760(11) 0.0266(3) Uani 1 1 d . . . . .
C6 C 0.08524(13) 0.63527(10) 0.53681(11) 0.0262(3) Uani 1 1 d . . . . .
C7 C -0.04121(15) 0.65546(12) 0.52603(13) 0.0367(4) Uani 1 1 d . . . . .
H7 H -0.089808 0.655332 0.467088 0.044 Uiso 1 1 calc R U . . .
C8 C -0.09548(16) 0.67567(13) 0.60169(15) 0.0427(4) Uani 1 1 d . . . . .
H8 H -0.182946 0.687876 0.595006 0.051 Uiso 1 1 calc R U . . .
C9 C -0.02114(18) 0.67791(13) 0.68698(15) 0.0428(4) Uani 1 1 d . . . . .
H9 H -0.056467 0.691709 0.740065 0.051 Uiso 1 1 calc R U . . .
C10 C 0.10578(17) 0.65977(13) 0.69429(13) 0.0361(3) Uani 1 1 d . . . . .
H10 H 0.158100 0.663033 0.753727 0.043 Uiso 1 1 calc R U . . .
C11 C 0.58185(14) 0.78288(11) 0.68143(10) 0.0244(3) Uani 1 1 d . . . . .
C12 C 0.67171(13) 0.89656(10) 0.73296(9) 0.0221(2) Uani 1 1 d . . . . .
C13 C 0.63598(14) 0.96624(11) 0.80372(10) 0.0247(3) Uani 1 1 d . . . . .
H13 H 0.557491 0.940931 0.822098 0.030 Uiso 1 1 calc R U . . .
C14 C 0.71381(15) 1.07240(11) 0.84781(10) 0.0261(3) Uani 1 1 d . . . . .
H14 H 0.688520 1.119090 0.896311 0.031 Uiso 1 1 calc R U . . .
C15 C 0.82900(14) 1.11101(10) 0.82134(10) 0.0237(3) Uani 1 1 d . . . . .
C16 C 0.86372(14) 1.04052(11) 0.75015(11) 0.0287(3) Uani 1 1 d . . . . .
H16 H 0.941197 1.065715 0.730840 0.034 Uiso 1 1 calc R U . . .
C17 C 0.78713(14) 0.93428(11) 0.70706(11) 0.0279(3) Uani 1 1 d . . . . .
H17 H 0.813661 0.887170 0.659712 0.034 Uiso 1 1 calc R U . . .
C18 C 0.81932(15) 1.31205(11) 0.92559(11) 0.0276(3) Uani 1 1 d . . . . .
C19 C 0.70743(16) 1.31939(12) 0.86331(13) 0.0373(3) Uani 1 1 d . . . . .
H19 H 0.697317 1.295285 0.796581 0.045 Uiso 1 1 calc R U . . .
C20 C 0.61112(19) 1.36134(15) 0.89763(18) 0.0527(5) Uani 1 1 d . . . . .
H20 H 0.534877 1.365242 0.854378 0.063 Uiso 1 1 calc R U . . .
C21 C 0.6254(2) 1.39737(16) 0.9940(2) 0.0644(7) Uani 1 1 d . . . . .
H21 H 0.558493 1.425390 1.017396 0.077 Uiso 1 1 calc R U . . .
C22 C 0.7371(3) 1.39278(16) 1.05682(17) 0.0613(6) Uani 1 1 d . . . . .
H22 H 0.747776 1.419052 1.123682 0.074 Uiso 1 1 calc R U . . .
C23 C 0.8339(2) 1.35020(13) 1.02339(13) 0.0416(4) Uani 1 1 d . . . . .
H23 H 0.910236 1.347075 1.067221 0.050 Uiso 1 1 calc R U . . .
C24 C 1.07207(15) 1.26339(12) 0.97333(10) 0.0288(3) Uani 1 1 d . . . . .
C25 C 1.06973(19) 1.18850(14) 1.01095(13) 0.0439(4) Uani 1 1 d . . . . .
H25 H 0.990735 1.126316 0.984247 0.053 Uiso 1 1 calc R U . . .
C26 C 1.1816(2) 1.20356(17) 1.08711(16) 0.0574(5) Uani 1 1 d . . . . .
H26 H 1.178602 1.152194 1.112723 0.069 Uiso 1 1 calc R U . . .
C27 C 1.2976(2) 1.29373(18) 1.12572(14) 0.0539(5) Uani 1 1 d . . . . .
H27 H 1.375032 1.303641 1.177063 0.065 Uiso 1 1 calc R U . . .
C28 C 1.30053(18) 1.36863(16) 1.08974(13) 0.0459(4) Uani 1 1 d . . . . .
H28 H 1.379364 1.431006 1.117238 0.055 Uiso 1 1 calc R U . . .
C29 C 1.18936(17) 1.35399(13) 1.01360(12) 0.0373(3) Uani 1 1 d . . . . .
H29 H 1.193005 1.405932 0.988662 0.045 Uiso 1 1 calc R U . . .
C30 C 0.33674(14) 0.46639(11) 0.67461(10) 0.0240(3) Uani 1 1 d . . . . .
C31 C 0.30754(13) 0.35808(10) 0.67239(10) 0.0226(2) Uani 1 1 d . . . . .
C32 C 0.25069(15) 0.33545(11) 0.73958(10) 0.0258(3) Uani 1 1 d . . . . .
H32 H 0.238466 0.390025 0.789551 0.031 Uiso 1 1 calc R U . . .
C33 C 0.21201(15) 0.23410(11) 0.73396(10) 0.0258(3) Uani 1 1 d . . . . .
H33 H 0.172642 0.219701 0.779812 0.031 Uiso 1 1 calc R U . . .
C34 C 0.23023(13) 0.15243(10) 0.66137(10) 0.0226(2) Uani 1 1 d . . . . .
C35 C 0.28793(15) 0.17589(11) 0.59501(10) 0.0265(3) Uani 1 1 d . . . . .
H35 H 0.301348 0.121590 0.545484 0.032 Uiso 1 1 calc R U . . .
C36 C 0.32624(15) 0.27767(11) 0.60013(10) 0.0258(3) Uani 1 1 d . . . . .
H36 H 0.365233 0.292219 0.554189 0.031 Uiso 1 1 calc R U . . .
C37 C 0.24141(15) 0.02568(11) 0.76754(10) 0.0253(3) Uani 1 1 d . . . . .
C38 C 0.36027(17) 0.10516(13) 0.83586(12) 0.0345(3) Uani 1 1 d . . . . .
H38 H 0.407806 0.159352 0.820639 0.041 Uiso 1 1 calc R U . . .
C39 C 0.4109(2) 0.10684(16) 0.92605(12) 0.0434(4) Uani 1 1 d . . . . .
H39 H 0.490774 0.163062 0.973037 0.052 Uiso 1 1 calc R U . . .
C40 C 0.3448(2) 0.02652(19) 0.94746(14) 0.0549(5) Uani 1 1 d . . . . .
H40 H 0.380938 0.026233 1.008585 0.066 Uiso 1 1 calc R U . . .
C41 C 0.2272(3) -0.0528(2) 0.88060(18) 0.0710(7) Uani 1 1 d . . . . .
H41 H 0.181792 -0.107967 0.895476 0.085 Uiso 1 1 calc R U . . .
C42 C 0.1743(2) -0.05274(16) 0.79169(15) 0.0523(5) Uani 1 1 d . . . . .
H42 H 0.091058 -0.106962 0.746469 0.063 Uiso 1 1 calc R U . . .
C43 C 0.24198(14) -0.05326(10) 0.57030(10) 0.0234(3) Uani 1 1 d . . . . .
C44 C 0.37904(16) -0.05253(13) 0.60042(10) 0.0316(3) Uani 1 1 d . . . . .
H44 H 0.433140 -0.015529 0.666533 0.038 Uiso 1 1 calc R U . . .
C45 C 0.43715(18) -0.10551(14) 0.53448(11) 0.0373(4) Uani 1 1 d . . . . .
H45 H 0.530603 -0.105047 0.555770 0.045 Uiso 1 1 calc R U . . .
C46 C 0.36017(19) -0.15889(13) 0.43818(11) 0.0355(3) Uani 1 1 d . . . . .
H46 H 0.400812 -0.194374 0.393143 0.043 Uiso 1 1 calc R U . . .
C47 C 0.22386(19) -0.16055(13) 0.40750(11) 0.0371(3) Uani 1 1 d . . . . .
H47 H 0.170713 -0.197027 0.341174 0.045 Uiso 1 1 calc R U . . .
C48 C 0.16425(16) -0.10910(12) 0.47325(11) 0.0324(3) Uani 1 1 d . . . . .
H48 H 0.069629 -0.112007 0.451879 0.039 Uiso 1 1 calc R U . . .

loop_
_atom_site_aniso_label
_atom_site_aniso_U_11
_atom_site_aniso_U_22
_atom_site_aniso_U_33
_atom_site_aniso_U_23
_atom_site_aniso_U_13
_atom_site_aniso_U_12
Zn 0.01991(8) 0.01826(8) 0.03280(9) 0.01084(6) 0.00575(6) 0.00665(6)
C1 0.0307(7) 0.0299(8) 0.0428(9) 0.0133(7) 0.0168(7) 0.0078(6)
N1 0.0222(5) 0.0205(5) 0.0334(6) 0.0114(5) 0.0089(5) 0.0054(4)
O1 0.0268(5) 0.0223(5) 0.0327(5) 0.0094(4) 0.0096(4) 0.0028(4)
P1 0.02473(16) 0.02131(17) 0.02214(16) 0.00690(13) 0.00550(13) 0.00313(13)
C2 0.0483(10) 0.0375(9) 0.0379(9) 0.0111(7) 0.0203(8) 0.0039(7)
N2 0.0230(5) 0.0226(6) 0.0371(6) 0.0133(5) 0.0116(5) 0.0079(4)
O2 0.0298(5) 0.0229(5) 0.0394(6) 0.0040(4) 0.0117(5) 0.0075(4)
P2 0.02303(16) 0.02134(16) 0.02877(18) 0.01121(14) 0.00780(14) 0.00753(13)
C3 0.0477(10) 0.0419(10) 0.0329(8) 0.0158(8) 0.0040(7) 0.0002(8)
O3 0.0333(5) 0.0241(5) 0.0377(6) 0.0171(4) 0.0168(5) 0.0137(4)
C4 0.0307(7) 0.0362(9) 0.0414(9) 0.0194(7) 0.0020(7) 0.0048(6)
O4 0.0622(8) 0.0255(5) 0.0444(7) 0.0157(5) 0.0295(6) 0.0213(5)
C5 0.0219(6) 0.0194(6) 0.0354(7) 0.0123(6) 0.0054(6) 0.0031(5)
C6 0.0187(6) 0.0170(6) 0.0395(8) 0.0105(6) 0.0064(5) 0.0039(5)
C7 0.0214(6) 0.0266(7) 0.0537(10) 0.0114(7) 0.0034(6) 0.0086(6)
C8 0.0237(7) 0.0253(8) 0.0719(12) 0.0103(8) 0.0162(8) 0.0096(6)
C9 0.0391(9) 0.0298(8) 0.0629(12) 0.0135(8) 0.0312(9) 0.0122(7)
C10 0.0371(8) 0.0327(8) 0.0446(9) 0.0174(7) 0.0204(7) 0.0135(6)
C11 0.0204(6) 0.0222(6) 0.0287(7) 0.0110(5) 0.0036(5) 0.0063(5)
C12 0.0203(6) 0.0211(6) 0.0224(6) 0.0086(5) 0.0033(5) 0.0059(5)
C13 0.0246(6) 0.0259(7) 0.0235(6) 0.0105(5) 0.0097(5) 0.0056(5)
C14 0.0289(7) 0.0241(7) 0.0219(6) 0.0060(5) 0.0102(5) 0.0058(5)
C15 0.0230(6) 0.0217(6) 0.0222(6) 0.0072(5) 0.0054(5) 0.0042(5)
C16 0.0225(6) 0.0264(7) 0.0340(7) 0.0085(6) 0.0129(6) 0.0052(5)
C17 0.0243(6) 0.0243(7) 0.0317(7) 0.0061(6) 0.0111(6) 0.0080(5)
C18 0.0301(7) 0.0194(6) 0.0306(7) 0.0089(5) 0.0101(6) 0.0050(5)
C19 0.0311(7) 0.0263(8) 0.0457(9) 0.0112(7) 0.0054(7) 0.0056(6)
C20 0.0320(8) 0.0334(9) 0.0914(16) 0.0247(10) 0.0180(10) 0.0113(7)
C21 0.0669(13) 0.0389(11) 0.117(2) 0.0373(13) 0.0641(15) 0.0304(10)
C22 0.1038(18) 0.0420(11) 0.0649(13) 0.0250(10) 0.0587(14) 0.0381(12)
C23 0.0639(11) 0.0321(8) 0.0349(8) 0.0129(7) 0.0229(8) 0.0212(8)
C24 0.0264(6) 0.0284(7) 0.0266(7) 0.0087(6) 0.0045(6) 0.0073(5)
C25 0.0425(9) 0.0355(9) 0.0452(10) 0.0189(8) -0.0008(8) 0.0070(7)
C26 0.0628(13) 0.0518(12) 0.0529(12) 0.0274(10) -0.0041(10) 0.0218(10)
C27 0.0448(10) 0.0608(13) 0.0402(10) 0.0131(9) -0.0071(8) 0.0192(9)
C28 0.0323(8) 0.0486(11) 0.0369(9) 0.0076(8) -0.0006(7) 0.0041(7)
C29 0.0322(8) 0.0348(8) 0.0318(8) 0.0097(7) 0.0020(6) 0.0011(6)
C30 0.0216(6) 0.0236(6) 0.0285(7) 0.0118(5) 0.0064(5) 0.0101(5)
C31 0.0213(6) 0.0219(6) 0.0269(6) 0.0113(5) 0.0067(5) 0.0101(5)
C32 0.0289(6) 0.0236(6) 0.0273(7) 0.0096(5) 0.0117(6) 0.0118(5)
C33 0.0277(6) 0.0263(7) 0.0282(7) 0.0127(6) 0.0140(6) 0.0106(5)
C34 0.0216(6) 0.0211(6) 0.0275(6) 0.0114(5) 0.0075(5) 0.0094(5)
C35 0.0334(7) 0.0235(7) 0.0301(7) 0.0121(6) 0.0162(6) 0.0153(5)
C36 0.0304(7) 0.0263(7) 0.0296(7) 0.0158(6) 0.0152(6) 0.0135(5)
C37 0.0302(7) 0.0243(7) 0.0280(7) 0.0138(5) 0.0133(6) 0.0122(5)
C38 0.0347(8) 0.0342(8) 0.0341(8) 0.0174(7) 0.0082(6) 0.0078(6)
C39 0.0448(9) 0.0529(11) 0.0303(8) 0.0150(8) 0.0082(7) 0.0186(8)
C40 0.0671(13) 0.0800(15) 0.0384(10) 0.0393(11) 0.0229(10) 0.0324(12)
C41 0.0831(17) 0.0721(16) 0.0666(14) 0.0550(13) 0.0159(13) 0.0068(13)
C42 0.0590(11) 0.0411(10) 0.0540(11) 0.0323(9) 0.0085(9) 0.0002(8)
C43 0.0269(6) 0.0187(6) 0.0245(6) 0.0093(5) 0.0062(5) 0.0085(5)
C44 0.0309(7) 0.0400(8) 0.0219(6) 0.0096(6) 0.0046(6) 0.0166(6)
C45 0.0379(8) 0.0500(10) 0.0298(8) 0.0157(7) 0.0109(7) 0.0258(7)
C46 0.0514(9) 0.0323(8) 0.0285(7) 0.0122(6) 0.0161(7) 0.0214(7)
C47 0.0496(9) 0.0297(8) 0.0223(7) 0.0048(6) 0.0018(7) 0.0136(7)
C48 0.0332(7) 0.0276(7) 0.0290(7) 0.0080(6) 0.0000(6) 0.0112(6)

loop_
_atom_type_symbol
_atom_type_description
_atom_type_scat_dispersion_real
_atom_type_scat_dispersion_imag
_atom_type_scat_source
C C 0.0033 0.0016 'International Tables Vol C Tables 4.2.6.8 and 6.1.1.4'
H H 0.0000 0.0000 'International Tables Vol C Tables 4.2.6.8 and 6.1.1.4'
N N 0.0061 0.0033 'International Tables Vol C Tables 4.2.6.8 and 6.1.1.4'
O O 0.0106 0.0060 'International Tables Vol C Tables 4.2.6.8 and 6.1.1.4'
P P 0.1023 0.0942 'International Tables Vol C Tables 4.2.6.8 and 6.1.1.4'
Zn Zn 0.2839 1.4301 'International Tables Vol C Tables 4.2.6.8 and 6.1.1.4'

loop_
_exptl_crystal_face_index_h
_exptl_crystal_face_index_k
_exptl_crystal_face_index_l
_exptl_crystal_face_perp_dist
4 -5 5 0.1600
-3 4 -3 0.1280
2 8 -1 0.1910
-3 -10 2 0.2390
5 -2 -7 0.2100
-3 2 5 0.2500
3 3 -4 0.2560
3 7 -2 0.2110
-2 5 4 0.2560
0 -5 -1 0.2200
2 -5 -4 0.2220
-3 -1 4 0.2320
-1 -1 1 0.2320
0 1 -5 0.1080
2 -1 -9 0.1430
-2 2 1 0.2050
5 -5 -6 0.2270
0 7 1 0.2130

loop_
_geom_angle_atom_site_label_1
_geom_angle_atom_site_label_2
_geom_angle_atom_site_label_3
_geom_angle
_geom_angle_site_symmetry_1
_geom_angle_site_symmetry_3
_geom_angle_publ_flag
N1 Zn N2 78.89(5) . . ?
N1 Zn O4 141.03(4) . . ?
N1 Zn C30 122.77(5) . . ?
O1 Zn N1 116.13(4) . . ?
O1 Zn N2 101.74(5) . . ?
O1 Zn O3 127.40(5) . . ?
O1 Zn O4 101.73(4) . . ?
O1 Zn C30 119.39(4) . . ?
N2 Zn O4 84.94(4) . . ?
N2 Zn C30 102.07(4) . . ?
O3 Zn N1 101.77(5) . . ?
O3 Zn N2 121.08(4) . . ?
O3 Zn O4 57.73(4) . . ?
O3 Zn C30 29.41(4) . . ?
O4 Zn C30 28.49(4) . . ?
N1 C1 H1 118.9 . . ?
N1 C1 C2 122.2(2) . . ?
C2 C1 H1 118.9 . . ?
C1 N1 Zn 125.24(10) . . ?
C1 N1 C5 119.14(13) . . ?
C5 N1 Zn 115.54(10) . . ?
C11 O1 Zn 110.21(9) . . ?
C18 P1 C15 100.90(6) . . ?
C24 P1 C15 102.35(7) . . ?
C24 P1 C18 103.66(7) . . ?
C1 C2 H2 120.5 . . ?
C3 C2 C1 119.1(2) . . ?
C3 C2 H2 120.5 . . ?
C6 N2 Zn 114.60(9) . . ?
C10 N2 Zn 126.09(11) . . ?
C10 N2 C6 119.09(13) . . ?
C37 P2 C34 102.55(6) . . ?
C43 P2 C34 102.22(6) . . ?
C43 P2 C37 104.61(6) . . ?
C2 C3 H3 120.4 . . ?
C2 C3 C4 119.2(2) . . ?
C4 C3 H3 120.4 . . ?
C30 O3 Zn 100.88(8) . . ?
C3 C4 H4 120.4 . . ?
C3 C4 C5 119.2(2) . . ?
C5 C4 H4 120.4 . . ?
C30 O4 Zn 78.96(8) . . ?
N1 C5 C4 121.14(14) . . ?
N1 C5 C6 115.02(12) . . ?
C4 C5 C6 123.83(13) . . ?
N2 C6 C5 115.58(12) . . ?
N2 C6 C7 121.26(14) . . ?
C7 C6 C5 123.15(14) . . ?
C6 C7 H7 120.3 . . ?
C8 C7 C6 119.4(2) . . ?
C8 C7 H7 120.3 . . ?
C7 C8 H8 120.5 . . ?
C9 C8 C7 119.04(14) . . ?
C9 C8 H8 120.5 . . ?
C8 C9 H9 120.5 . . ?
C8 C9 C10 119.0(2) . . ?
C10 C9 H9 120.5 . . ?
N2 C10 C9 122.2(2) . . ?
N2 C10 H10 118.9 . . ?
C9 C10 H10 118.9 . . ?
O1 C11 C12 115.10(12) . . ?
O2 C11 O1 123.72(13) . . ?
O2 C11 C12 121.16(12) . . ?
C13 C12 C11 120.30(12) . . ?
C17 C12 C11 120.43(12) . . ?
C17 C12 C13 119.19(12) . . ?
C12 C13 H13 119.7 . . ?
C14 C13 C12 120.67(12) . . ?
C14 C13 H13 119.7 . . ?
C13 C14 H14 119.8 . . ?
C13 C14 C15 120.43(13) . . ?
C15 C14 H14 119.8 . . ?
C14 C15 P1 124.31(11) . . ?
C16 C15 P1 117.20(10) . . ?
C16 C15 C14 118.44(12) . . ?
C15 C16 H16 119.4 . . ?
C17 C16 C15 121.12(12) . . ?
C17 C16 H16 119.4 . . ?
C12 C17 H17 119.9 . . ?
C16 C17 C12 120.13(13) . . ?
C16 C17 H17 119.9 . . ?
C19 C18 P1 116.45(12) . . ?
C23 C18 P1 124.95(13) . . ?
C23 C18 C19 118.6(2) . . ?
C18 C19 H19 119.6 . . ?
C20 C19 C18 120.7(2) . . ?
C20 C19 H19 119.6 . . ?
C19 C20 H20 119.9 . . ?
C21 C20 C19 120.2(2) . . ?
C21 C20 H20 119.9 . . ?
C20 C21 H21 120.1 . . ?
C20 C21 C22 119.8(2) . . ?
C22 C21 H21 120.1 . . ?
C21 C22 H22 119.7 . . ?
C21 C22 C23 120.7(2) . . ?
C23 C22 H22 119.7 . . ?
C18 C23 H23 120.0 . . ?
C22 C23 C18 120.0(1) . . ?
C22 C23 H23 120.0 . . ?
C25 C24 P1 124.64(12) . . ?
C25 C24 C29 118.6(2) . . ?
C29 C24 P1 116.70(12) . . ?
C24 C25 H25 119.6 . . ?
C26 C25 C24 120.7(2) . . ?
C26 C25 H25 119.6 . . ?
C25 C26 H26 120.1 . . ?
C27 C26 C25 119.8(2) . . ?
C27 C26 H26 120.1 . . ?
C26 C27 H27 120.0 . . ?
C28 C27 C26 120.0(2) . . ?
C28 C27 H27 120.0 . . ?
C27 C28 H28 119.8 . . ?
C27 C28 C29 120.5(2) . . ?
C29 C28 H28 119.8 . . ?
C24 C29 H29 119.8 . . ?
C28 C29 C24 120.4(2) . . ?
C28 C29 H29 119.8 . . ?
O3 C30 Zn 49.71(6) . . ?
O3 C30 C31 117.74(12) . . ?
O4 C30 Zn 72.54(8) . . ?
O4 C30 O3 121.73(13) . . ?
O4 C30 C31 120.34(12) . . ?
C31 C30 Zn 162.77(10) . . ?
C32 C31 C30 119.51(12) . . ?
C36 C31 C30 121.12(12) . . ?
C36 C31 C32 119.20(12) . . ?
C31 C32 H32 119.7 . . ?
C33 C32 C31 120.50(13) . . ?
C33 C32 H32 119.7 . . ?
C32 C33 H33 119.6 . . ?
C32 C33 C34 120.79(12) . . ?
C34 C33 H33 119.6 . . ?
C33 C34 P2 118.33(10) . . ?
C35 C34 P2 122.86(10) . . ?
C35 C34 C33 118.31(12) . . ?
C34 C35 H35 119.5 . . ?
C36 C35 C34 121.06(13) . . ?
C36 C35 H35 119.5 . . ?
C31 C36 C35 120.14(13) . . ?
C31 C36 H36 119.9 . . ?
C35 C36 H36 119.9 . . ?
C38 C37 P2 125.80(11) . . ?
C38 C37 C42 118.3(2) . . ?
C42 C37 P2 115.81(13) . . ?
C37 C38 H38 119.5 . . ?
C39 C38 C37 121.0(2) . . ?
C39 C38 H38 119.5 . . ?
C38 C39 H39 120.1 . . ?
C40 C39 C38 119.7(2) . . ?
C40 C39 H39 120.1 . . ?
C39 C40 H40 120.0 . . ?
C41 C40 C39 120.0(2) . . ?
C41 C40 H40 120.0 . . ?
C40 C41 H41 119.9 . . ?
C40 C41 C42 120.2(2) . . ?
C42 C41 H41 119.9 . . ?
C37 C42 H42 119.6 . . ?
C41 C42 C37 120.8(2) . . ?
C41 C42 H42 119.6 . . ?
C44 C43 P2 124.56(11) . . ?
C44 C43 C48 118.75(13) . . ?
C48 C43 P2 116.66(11) . . ?
C43 C44 H44 119.8 . . ?
C45 C44 C43 120.36(14) . . ?
C45 C44 H44 119.8 . . ?
C44 C45 H45 119.8 . . ?
C46 C45 C44 120.4(2) . . ?
C46 C45 H45 119.8 . . ?
C45 C46 H46 120.1 . . ?
C45 C46 C47 119.7(2) . . ?
C47 C46 H46 120.1 . . ?
C46 C47 H47 119.9 . . ?
C46 C47 C48 120.18(14) . . ?
C48 C47 H47 119.9 . . ?
C43 C48 H48 119.7 . . ?
C47 C48 C43 120.52(14) . . ?
C47 C48 H48 119.7 . . ?

loop_
_geom_bond_atom_site_label_1
_geom_bond_atom_site_label_2
_geom_bond_distance
_geom_bond_site_symmetry_2
_geom_bond_publ_flag
Zn N1 2.0667(12) . ?
Zn O1 1.9207(10) . ?
Zn N2 2.0868(12) . ?
Zn O3 1.9809(10) . ?
Zn O4 2.4785(11) . ?
Zn C30 2.5501(13) . ?
C1 H1 0.9500 . ?
C1 N1 1.340(2) . ?
C1 C2 1.379(2) . ?
N1 C5 1.347(2) . ?
O1 C11 1.2873(2) . ?
P1 C15 1.8323(14) . ?
P1 C18 1.825(2) . ?
P1 C24 1.825(2) . ?
C2 H2 0.9500 . ?
C2 C3 1.374(3) . ?
N2 C6 1.343(2) . ?
N2 C10 1.340(2) . ?
O2 C11 1.231(2) . ?
P2 C34 1.8344(14) . ?
P2 C37 1.8275(14) . ?
P2 C43 1.8230(14) . ?
C3 H3 0.9500 . ?
C3 C4 1.382(3) . ?
O3 C30 1.275(2) . ?
C4 H4 0.9500 . ?
C4 C5 1.389(2) . ?
O4 C30 1.240(2) . ?
C5 C6 1.487(2) . ?
C6 C7 1.390(2) . ?
C7 H7 0.9500 . ?
C7 C8 1.379(3) . ?
C8 H8 0.9500 . ?
C8 C9 1.375(3) . ?
C9 H9 0.9500 . ?
C9 C10 1.383(2) . ?
C10 H10 0.9500 . ?
C11 C12 1.503(2) . ?
C12 C13 1.390(2) . ?
C12 C17 1.388(2) . ?
C13 H13 0.9500 . ?
C13 C14 1.388(2) . ?
C14 H14 0.9500 . ?
C14 C15 1.396(2) . ?
C15 C16 1.394(2) . ?
C16 H16 0.9500 . ?
C16 C17 1.386(2) . ?
C17 H17 0.9500 . ?
C18 C19 1.395(2) . ?
C18 C23 1.392(2) . ?
C19 H19 0.9500 . ?
C19 C20 1.383(3) . ?
C20 H20 0.9500 . ?
C20 C21 1.372(3) . ?
C21 H21 0.9500 . ?
C21 C22 1.379(4) . ?
C22 H22 0.9500 . ?
C22 C23 1.387(3) . ?
C23 H23 0.9500 . ?
C24 C25 1.389(2) . ?
C24 C29 1.395(2) . ?
C25 H25 0.9500 . ?
C25 C26 1.388(3) . ?
C26 H26 0.9500 . ?
C26 C27 1.386(3) . ?
C27 H27 0.9500 . ?
C27 C28 1.371(3) . ?
C28 H28 0.9500 . ?
C28 C29 1.385(2) . ?
C29 H29 0.9500 . ?
C30 C31 1.502(2) . ?
C31 C32 1.396(2) . ?
C31 C36 1.391(2) . ?
C32 H32 0.9500 . ?
C32 C33 1.384(2) . ?
C33 H33 0.9500 . ?
C33 C34 1.402(2) . ?
C34 C35 1.393(2) . ?
C35 H35 0.9500 . ?
C35 C36 1.393(2) . ?
C36 H36 0.9500 . ?
C37 C38 1.384(2) . ?
C37 C42 1.390(2) . ?
C38 H38 0.9500 . ?
C38 C39 1.384(2) . ?
C39 H39 0.9500 . ?
C39 C40 1.380(3) . ?
C40 H40 0.9500 . ?
C40 C41 1.369(3) . ?
C41 H41 0.9500 . ?
C41 C42 1.380(3) . ?
C42 H42 0.9500 . ?
C43 C44 1.391(2) . ?
C43 C48 1.392(2) . ?
C44 H44 0.9500 . ?
C44 C45 1.386(2) . ?
C45 H45 0.9500 . ?
C45 C46 1.379(2) . ?
C46 H46 0.9500 . ?
C46 C47 1.380(2) . ?
C47 H47 0.9500 . ?
C47 C48 1.387(2) . ?
C48 H48 0.9500 . ?

loop_
_geom_torsion_atom_site_label_1
_geom_torsion_atom_site_label_2
_geom_torsion_atom_site_label_3
_geom_torsion_atom_site_label_4
_geom_torsion
_geom_torsion_site_symmetry_1
_geom_torsion_site_symmetry_2
_geom_torsion_site_symmetry_3
_geom_torsion_site_symmetry_4
_geom_torsion_publ_flag
Zn N1 C5 C4 -177.16(11) . . . . ?
Zn N1 C5 C6 1.66(15) . . . . ?
Zn O1 C11 O2 -10.03(17) . . . . ?
Zn O1 C11 C12 168.28(9) . . . . ?
Zn N2 C6 C5 6.97(14) . . . . ?
Zn N2 C6 C7 -174.67(11) . . . . ?
Zn N2 C10 C9 175.69(12) . . . . ?
Zn O3 C30 O4 -9.44(16) . . . . ?
Zn O3 C30 C31 165.67(10) . . . . ?
Zn O4 C30 O3 7.54(13) . . . . ?
Zn O4 C30 C31 -167.45(12) . . . . ?
Zn C30 C31 C32 -135.9(3) . . . . ?
Zn C30 C31 C36 39.3(4) . . . . ?
C1 N1 C5 C4 -0.2(2) . . . . ?
C1 N1 C5 C6 178.61(12) . . . . ?
C1 C2 C3 C4 0.1(3) . . . . ?
N1 C1 C2 C3 -0.3(3) . . . . ?
N1 C5 C6 N2 -5.79(17) . . . . ?
N1 C5 C6 C7 175.89(13) . . . . ?
O1 C11 C12 C13 -3.95(18) . . . . ?
O1 C11 C12 C17 179.37(13) . . . . ?
P1 C15 C16 C17 -178.28(12) . . . . ?
P1 C18 C19 C20 177.44(13) . . . . ?
P1 C18 C23 C22 -177.84(14) . . . . ?
P1 C24 C25 C26 177.51(16) . . . . ?
P1 C24 C29 C28 -177.84(14) . . . . ?
C2 C1 N1 Zn 177.02(12) . . . . ?
C2 C1 N1 C5 0.4(2) . . . . ?
C2 C3 C4 C5 0.1(3) . . . . ?
N2 C6 C7 C8 -1.7(2) . . . . ?
O2 C11 C12 C13 174.40(13) . . . . ?
O2 C11 C12 C17 -2.3(2) . . . . ?
P2 C34 C35 C36 171.53(11) . . . . ?
P2 C37 C38 C39 175.82(13) . . . . ?
P2 C37 C42 C41 -178.2(2) . . . . ?
P2 C43 C44 C45 -177.30(12) . . . . ?
P2 C43 C48 C47 176.44(12) . . . . ?
C3 C4 C5 N1 0.0(2) . . . . ?
C3 C4 C5 C6 -178.73(14) . . . . ?
O3 C30 C31 C32 -175.47(12) . . . . ?
O3 C30 C31 C36 -0.34(19) . . . . ?
C4 C5 C6 N2 172.99(13) . . . . ?
C4 C5 C6 C7 -5.3(2) . . . . ?
O4 C30 C31 C32 -0.3(2) . . . . ?
O4 C30 C31 C36 174.84(14) . . . . ?
C5 C6 C7 C8 176.48(14) . . . . ?
C6 N2 C10 C9 1.4(2) . . . . ?
C6 C7 C8 C9 1.6(2) . . . . ?
C7 C8 C9 C10 0.0(2) . . . . ?
C8 C9 C10 N2 -1.5(2) . . . . ?
C10 N2 C6 C5 -178.11(13) . . . . ?
C10 N2 C6 C7 0.2(2) . . . . ?
C11 C12 C13 C14 -176.33(13) . . . . ?
C11 C12 C17 C16 175.45(13) . . . . ?
C12 C13 C14 C15 0.3(2) . . . . ?
C13 C12 C17 C16 -1.3(2) . . . . ?
C13 C14 C15 P1 177.21(11) . . . . ?
C13 C14 C15 C16 -0.2(2) . . . . ?
C14 C15 C16 C17 -0.7(2) . . . . ?
C15 P1 C18 C19 -78.21(12) . . . . ?
C15 P1 C18 C23 100.70(14) . . . . ?
C15 P1 C24 C25 -12.10(16) . . . . ?
C15 P1 C24 C29 165.33(13) . . . . ?
C15 C16 C17 C12 1.4(2) . . . . ?
C17 C12 C13 C14 0.4(2) . . . . ?
C18 P1 C15 C14 -15.73(14) . . . . ?
C18 P1 C15 C16 161.70(12) . . . . ?
C18 P1 C24 C25 92.53(16) . . . . ?
C18 P1 C24 C29 -90.05(13) . . . . ?
C18 C19 C20 C21 0.6(3) . . . . ?
C19 C18 C23 C22 1.1(2) . . . . ?
C19 C20 C21 C22 0.8(3) . . . . ?
C20 C21 C22 C23 -1.3(3) . . . . ?
C21 C22 C23 C18 0.3(3) . . . . ?
C23 C18 C19 C20 -1.5(2) . . . . ?
C24 P1 C15 C14 91.03(13) . . . . ?
C24 P1 C15 C16 -91.54(12) . . . . ?
C24 P1 C18 C19 176.07(11) . . . . ?
C24 P1 C18 C23 -5.02(15) . . . . ?
C24 C25 C26 C27 -0.6(3) . . . . ?
C25 C24 C29 C28 -0.3(3) . . . . ?
C25 C26 C27 C28 1.2(4) . . . . ?
C26 C27 C28 C29 -1.3(3) . . . . ?
C27 C28 C29 C24 0.8(3) . . . . ?
C29 C24 C25 C26 0.1(3) . . . . ?
C30 C31 C32 C33 174.57(13) . . . . ?
C30 C31 C36 C35 -174.86(13) . . . . ?
C31 C32 C33 C34 0.6(2) . . . . ?
C32 C31 C36 C35 0.3(2) . . . . ?
C32 C33 C34 P2 -172.27(11) . . . . ?
C32 C33 C34 C35 -0.1(2) . . . . ?
C33 C34 C35 C36 -0.2(2) . . . . ?
C34 P2 C37 C38 -16.91(14) . . . . ?
C34 P2 C37 C42 159.22(14) . . . . ?
C34 P2 C43 C44 78.23(13) . . . . ?
C34 P2 C43 C48 -99.90(12) . . . . ?
C34 C35 C36 C31 0.1(2) . . . . ?
C36 C31 C32 C33 -0.7(2) . . . . ?
C37 P2 C34 C33 -57.98(12) . . . . ?
C37 P2 C34 C35 130.27(12) . . . . ?
C37 P2 C43 C44 -28.40(14) . . . . ?
C37 P2 C43 C48 153.47(11) . . . . ?
C37 C38 C39 C40 2.1(3) . . . . ?
C38 C37 C42 C41 -1.7(3) . . . . ?
C38 C39 C40 C41 -2.0(3) . . . . ?
C39 C40 C41 C42 0.0(4) . . . . ?
C40 C41 C42 C37 1.9(4) . . . . ?
C42 C37 C38 C39 -0.2(2) . . . . ?
C43 P2 C34 C33 -166.20(11) . . . . ?
C43 P2 C34 C35 22.06(13) . . . . ?
C43 P2 C37 C38 89.48(14) . . . . ?
C43 P2 C37 C42 -94.39(14) . . . . ?
C43 C44 C45 C46 0.5(3) . . . . ?
C44 C43 C48 C47 -1.8(2) . . . . ?
C44 C45 C46 C47 -0.8(3) . . . . ?
C45 C46 C47 C48 -0.2(3) . . . . ?
C46 C47 C48 C43 1.5(2) . . . . ?
C48 C43 C44 C45 0.8(2) . . . . ?
